data_9014077
loop_
_publ_author_name
'Keesom, W.'
'Taconis, K.'

_publ_section_title
;
 On the crystal structure of chlorine
 _cod_database_code 1010328
;
_journal_name_full Physica
_journal_page_first 237
_journal_page_last 242
_journal_paper_doi 10.1016/S0031-8914(36)80226-2
_journal_volume 3
_journal_year 1936
_chemical_formula_sum Cl2
_space_group_IT_number 138
_symmetry_space_group_name_Hall 'P 4n 2ab -1n'
_symmetry_space_group_name_H-M 'P 42/n c m :1'
_cell_angle_alpha 90
_cell_angle_beta 90
_cell_angle_gamma 90
_cell_length_a 8.56
_cell_length_b 8.56
_cell_length_c 6.12
_cell_formula_units_Z 8
_cell_volume 448.434
_database_code_amcsd 0017254
_exptl_crystal_density_diffrn 2.100
_cod_depositor_comments
;

2024-06-04
Z value and formula fixed to values more according to usual
chemical conventions.                 miguel
;
_cod_original_formula_sum Cl
_cod_original_formula_units_Z 16
_cod_duplicate_entry 1010328
_cod_original_sg_symbol_H-M 'P 42/n c m'
_cod_database_code 9014077
_amcsd_formula_title Cl2

loop_
_space_group_symop_operation_xyz
x,y,z
1/2-y,1/2-x,z
y,x,1/2-z
y,-x,-z
1/2-y,1/2+x,1/2+z
x,-y,1/2+z
1/2-x,1/2+y,-z
1/2+x,1/2+y,1/2-z
-x,-y,z
1/2+y,1/2+x,z
-y,-x,1/2-z
-y,x,-z
1/2+y,1/2-x,1/2+z
-x,y,1/2+z
1/2+x,1/2-y,-z
1/2-x,1/2-y,1/2-z

loop_
_atom_site_label
_atom_site_fract_x
_atom_site_fract_y
_atom_site_fract_z
Cl1 0.12500 0.16700 0.10700

loop_
_cod_related_entry_id
_cod_related_entry_database
_cod_related_entry_code
1 AMCSD 0017254
